data_7057089
loop_
_publ_author_name
'Maurya, Mannar R.'
'Mengesha, Bekele'
'Uprety, Bhawna'
'Jangra, Nancy'
'Tomar, Reshu'
'Avecilla, Fernando'

_publ_section_title
;
 Oxygen atom transfer between DMSO and benzoin catalyzed by
 cis-dioxidomolybdenum(vi) complexes of tetradentate Mannich bases
;
_journal_issue 8
_journal_name_full 'New Journal of Chemistry'
_journal_page_first 6225
_journal_paper_doi 10.1039/C7NJ03551A
_journal_volume 42
_journal_year 2018
_chemical_formula_moiety 'C20 H26 Mo N2 O4'
_chemical_formula_sum 'C20 H26 Mo N2 O4'
_chemical_formula_weight 454.37
_space_group_IT_number 14
_space_group_name_Hall '-P 2ybc'
_space_group_name_H-M_alt 'P 1 21/c 1'
_symmetry_cell_setting monoclinic
_symmetry_space_group_name_Hall '-P 2ybc'
_symmetry_space_group_name_H-M 'P 1 21/c 1'
_atom_sites_solution_hydrogens geom
_atom_sites_solution_primary direct
_atom_sites_solution_secondary difmap
_audit_creation_method SHELXL-97
_audit_update_record
;
2018-02-16 deposited with the CCDC.
2018-02-26 downloaded from the CCDC.
;
_cell_angle_alpha 90.00
_cell_angle_beta 112.296(4)
_cell_angle_gamma 90.00
_cell_formula_units_Z 4
_cell_length_a 12.1153(11)
_cell_length_b 10.9427(10)
_cell_length_c 15.7160(14)
_cell_measurement_reflns_used 64029
_cell_measurement_temperature 99(2)
_cell_measurement_theta_max 56.674
_cell_measurement_theta_min 4.659
_cell_volume 1927.8(3)
_computing_cell_refinement 'SAINT V7.68A (Bruker: Madison, 2009 ) in Apex2 suite'
_computing_data_collection 'Apex2, Bruker Instrument Service v2010, 1-2'
_computing_data_reduction 'SAINT and XPREP Version 2008/2 (Sheldrick, Bruker AXS Inc.)'
_computing_molecular_graphics 'Bruker SHELXTL'
_computing_publication_material 'Bruker SHELXTL'
_computing_structure_refinement 'XL V2015/4 (G. M. Sheldrick, Acta Cryst. (2015). C71, 3--8)'
_computing_structure_solution 'XS V2015/1 (G. M. Sheldrick, Acta Cryst. (2015). C71, 3--8)'
_diffrn_ambient_temperature 99(2)
_diffrn_measured_fraction_theta_full 0.997
_diffrn_measured_fraction_theta_max 0.997
_diffrn_measurement_device_type 'CCD area detector'
_diffrn_measurement_method 'phi and omega scans'
_diffrn_radiation_monochromator graphite
_diffrn_radiation_source 'fine-focus sealed tube'
_diffrn_radiation_type MoK\a
_diffrn_radiation_wavelength 0.71073
_diffrn_reflns_av_R_equivalents 0.0216
_diffrn_reflns_av_unetI/netI 0.0103
_diffrn_reflns_limit_h_max 16
_diffrn_reflns_limit_h_min -16
_diffrn_reflns_limit_k_max 14
_diffrn_reflns_limit_k_min -14
_diffrn_reflns_limit_l_max 20
_diffrn_reflns_limit_l_min -20
_diffrn_reflns_number 47385
_diffrn_reflns_theta_full 28.32
_diffrn_reflns_theta_max 28.32
_diffrn_reflns_theta_min 2.60
_exptl_absorpt_coefficient_mu 0.709
_exptl_absorpt_correction_T_max 0.7900
_exptl_absorpt_correction_T_min 0.7205
_exptl_absorpt_correction_type multi-scan
_exptl_absorpt_process_details SADABS
_exptl_crystal_colour yellow
_exptl_crystal_density_diffrn 1.566
_exptl_crystal_density_method 'not measured'
_exptl_crystal_description block
_exptl_crystal_F_000 936
_exptl_crystal_size_max 0.50
_exptl_crystal_size_mid 0.40
_exptl_crystal_size_min 0.35
_refine_diff_density_max 0.411
_refine_diff_density_min -0.318
_refine_diff_density_rms 0.055
_refine_ls_extinction_coef 0.0019(3)
_refine_ls_extinction_expression Fc^*^=kFc[1+0.001xFc^2^\l^3^/sin(2\q)]^-1/4^
_refine_ls_extinction_method SHELXL
_refine_ls_goodness_of_fit_ref 1.077
_refine_ls_hydrogen_treatment mixed
_refine_ls_matrix_type full
_refine_ls_number_parameters 297
_refine_ls_number_reflns 4800
_refine_ls_number_restraints 0
_refine_ls_restrained_S_all 1.077
_refine_ls_R_factor_all 0.0209
_refine_ls_R_factor_gt 0.0196
_refine_ls_shift/su_max 0.001
_refine_ls_shift/su_mean 0.000
_refine_ls_structure_factor_coef Fsqd
_refine_ls_weighting_details 'calc w=1/[\s^2^(Fo^2^)+(0.0243P)^2^+1.3329P] where P=(Fo^2^+2Fc^2^)/3'
_refine_ls_weighting_scheme calc
_refine_ls_wR_factor_gt 0.0517
_refine_ls_wR_factor_ref 0.0524
_reflns_number_gt 4527
_reflns_number_total 4800
_reflns_threshold_expression >2sigma(I)
_cod_data_source_file c7nj03551a2.cif
_cod_data_source_block compound2
_cod_depositor_comments
;
The following automatic conversions were performed:

'_symmetry_cell_setting' value 'Monoclinic' changed to 'monoclinic'
according to
/home/data/users/saulius/crontab/automatic-downloads/rss-feeds/RSC/lib/dictionaries/cif_core.dic
dictionary named 'cif_core.dic' version 2.4.2 from 2011-04-26.

Automatic conversion script
Id: cif_fix_values 4973 2017-02-22 13:04:09Z antanas 

 Adding full bibliography for 7057087--7057090.cif.
;
_cod_original_sg_symbol_Hall -P2ybc
_cod_original_sg_symbol_H-M P2(1)/c
_cod_database_code 7057089

loop_
_symmetry_equiv_pos_as_xyz
'x, y, z'
'-x, y+1/2, -z+1/2'
'-x, -y, -z'
'x, -y-1/2, z-1/2'

loop_
_atom_site_label
_atom_site_type_symbol
_atom_site_fract_x
_atom_site_fract_y
_atom_site_fract_z
_atom_site_U_iso_or_equiv
_atom_site_adp_type
_atom_site_occupancy
_atom_site_symmetry_multiplicity
_atom_site_calc_flag
_atom_site_refinement_flags
Mo1 Mo 0.456242(9) 0.247581(9) 0.178986(7) 0.01050(5) Uani 1 1 d .
O1 O 0.32946(9) 0.27247(9) 0.19935(7) 0.01730(19) Uani 1 1 d .
C1 C 0.61820(12) 0.02204(12) 0.16495(9) 0.0154(2) Uani 1 1 d .
H1B H 0.6691(15) -0.0129(16) 0.1388(12) 0.017(4) Uiso 1 1 d .
H1A H 0.6477(15) 0.0011(16) 0.2280(12) 0.018(4) Uiso 1 1 d .
N1 N 0.61970(10) 0.15699(10) 0.15758(8) 0.0133(2) Uani 1 1 d .
H1N H 0.6074(17) 0.1750(18) 0.1026(14) 0.023(5) Uiso 1 1 d .
O2 O 0.52693(9) 0.38555(9) 0.18311(6) 0.01622(19) Uani 1 1 d .
N2 N 0.41501(10) 0.04126(10) 0.15921(8) 0.0133(2) Uani 1 1 d .
H2N H 0.4338(17) 0.0138(17) 0.2138(14) 0.022(5) Uiso 1 1 d .
C2 C 0.49098(12) -0.02215(12) 0.11834(9) 0.0150(2) Uani 1 1 d .
H2A H 0.4619 -0.0048 0.0516 0.018 Uiso 1 1 calc R
H2B H 0.4874 -0.1115 0.1267 0.018 Uiso 1 1 calc R
O3 O 0.38512(9) 0.23350(8) 0.04565(6) 0.01338(18) Uani 1 1 d .
C3 C 0.28644(12) 0.01689(13) 0.10803(9) 0.0161(3) Uani 1 1 d .
H3A H 0.2434(15) 0.0521(16) 0.1446(12) 0.017(4) Uiso 1 1 d .
H3B H 0.2732(16) -0.0724(18) 0.1041(13) 0.023(5) Uiso 1 1 d .
O4 O 0.55274(8) 0.18970(9) 0.30263(6) 0.01325(18) Uani 1 1 d .
C4 C 0.23875(12) 0.07051(12) 0.01246(9) 0.0141(2) Uani 1 1 d .
C5 C 0.28549(11) 0.17547(11) -0.01230(8) 0.0118(2) Uani 1 1 d .
C6 C 0.23152(12) 0.22477(12) -0.10145(9) 0.0131(2) Uani 1 1 d .
C7 C 0.13276(12) 0.16602(13) -0.16428(9) 0.0157(3) Uani 1 1 d .
H7 H 0.0969(16) 0.1968(18) -0.2235(13) 0.023(4) Uiso 1 1 d .
C8 C 0.08524(12) 0.06024(13) -0.14204(10) 0.0176(3) Uani 1 1 d .
C9 C 0.13934(12) 0.01393(13) -0.05379(10) 0.0170(3) Uani 1 1 d .
H9 H 0.1088(17) -0.0614(18) -0.0360(13) 0.025(5) Uiso 1 1 d .
C10 C 0.28086(12) 0.33935(13) -0.12626(9) 0.0172(3) Uani 1 1 d .
H10A H 0.3593 0.3222 -0.1281 0.026 Uiso 1 1 calc R
H10B H 0.2888 0.4025 -0.0801 0.026 Uiso 1 1 calc R
H10C H 0.2267 0.3681 -0.1868 0.026 Uiso 1 1 calc R
C11 C -0.02287(13) -0.00096(15) -0.21175(11) 0.0251(3) Uani 1 1 d .
H11A H -0.0347 -0.0808 -0.1883 0.038 Uiso 1 1 calc R
H11B H -0.0107 -0.0120 -0.2695 0.038 Uiso 1 1 calc R
H11C H -0.0934 0.0502 -0.2228 0.038 Uiso 1 1 calc R
C12 C 0.73483(12) 0.21195(13) 0.21770(9) 0.0156(2) Uani 1 1 d .
H12B H 0.7312(15) 0.2967(17) 0.2040(12) 0.015(4) Uiso 1 1 d .
H12A H 0.7963(16) 0.1787(17) 0.2039(12) 0.018(4) Uiso 1 1 d .
C13 C 0.76079(12) 0.19373(12) 0.31881(9) 0.0140(2) Uani 1 1 d .
C14 C 0.88039(12) 0.18898(13) 0.37947(9) 0.0167(3) Uani 1 1 d .
H14 H 0.9390(16) 0.1999(18) 0.3534(12) 0.020(4) Uiso 1 1 d .
C15 C 0.91328(12) 0.17140(13) 0.47345(9) 0.0177(3) Uani 1 1 d .
C16 C 0.82211(12) 0.15294(12) 0.50599(9) 0.0159(2) Uani 1 1 d .
H16 H 0.8424(15) 0.1359(16) 0.5702(12) 0.017(4) Uiso 1 1 d .
C17 C 0.70232(11) 0.15535(11) 0.44834(9) 0.0127(2) Uani 1 1 d .
C18 C 0.67132(11) 0.18071(11) 0.35420(8) 0.0119(2) Uani 1 1 d .
C19 C 1.04288(13) 0.16944(16) 0.53762(11) 0.0255(3) Uani 1 1 d .
H19A H 1.0929 0.1542 0.5022 0.038 Uiso 1 1 calc R
H19B H 1.0555 0.1044 0.5832 0.038 Uiso 1 1 calc R
H19C H 1.0643 0.2484 0.5690 0.038 Uiso 1 1 calc R
C20 C 0.60499(12) 0.12937(12) 0.48310(9) 0.0143(2) Uani 1 1 d .
H20A H 0.6405 0.1108 0.5490 0.022 Uiso 1 1 calc R
H20B H 0.5579 0.0593 0.4499 0.022 Uiso 1 1 calc R
H20C H 0.5532 0.2011 0.4731 0.022 Uiso 1 1 calc R

loop_
_atom_site_aniso_label
_atom_site_aniso_U_11
_atom_site_aniso_U_22
_atom_site_aniso_U_33
_atom_site_aniso_U_23
_atom_site_aniso_U_13
_atom_site_aniso_U_12
Mo1 0.01324(7) 0.00964(7) 0.00771(7) -0.00033(3) 0.00293(4) 0.00137(3)
O1 0.0173(5) 0.0198(5) 0.0145(5) 0.0012(4) 0.0058(4) 0.0055(4)
C1 0.0196(6) 0.0132(6) 0.0136(6) -0.0001(5) 0.0067(5) 0.0045(5)
N1 0.0169(5) 0.0146(5) 0.0088(5) 0.0014(4) 0.0054(4) 0.0010(4)
O2 0.0223(5) 0.0122(4) 0.0113(4) -0.0014(3) 0.0032(4) -0.0011(4)
N2 0.0182(5) 0.0131(5) 0.0092(5) 0.0013(4) 0.0058(4) 0.0008(4)
C2 0.0215(6) 0.0121(6) 0.0122(6) -0.0007(4) 0.0072(5) 0.0020(5)
O3 0.0161(4) 0.0132(4) 0.0086(4) 0.0000(3) 0.0022(3) -0.0028(3)
C3 0.0189(6) 0.0156(6) 0.0141(6) 0.0014(5) 0.0065(5) -0.0034(5)
O4 0.0129(4) 0.0165(4) 0.0094(4) 0.0010(3) 0.0033(3) 0.0022(3)
C4 0.0151(6) 0.0142(6) 0.0132(6) -0.0008(5) 0.0055(5) 0.0004(5)
C5 0.0123(5) 0.0121(5) 0.0105(5) -0.0028(4) 0.0038(4) 0.0006(4)
C6 0.0138(6) 0.0132(5) 0.0123(6) -0.0007(5) 0.0050(5) 0.0032(5)
C7 0.0138(6) 0.0175(6) 0.0129(6) -0.0012(5) 0.0018(5) 0.0040(5)
C8 0.0128(6) 0.0178(6) 0.0188(6) -0.0050(5) 0.0022(5) 0.0002(5)
C9 0.0156(6) 0.0150(6) 0.0202(7) -0.0017(5) 0.0065(5) -0.0016(5)
C10 0.0188(6) 0.0165(6) 0.0133(6) 0.0027(5) 0.0026(5) -0.0006(5)
C11 0.0178(7) 0.0242(7) 0.0248(7) -0.0042(6) -0.0016(6) -0.0044(6)
C12 0.0150(6) 0.0196(7) 0.0133(6) 0.0023(5) 0.0066(5) -0.0007(5)
C13 0.0160(6) 0.0132(6) 0.0126(6) 0.0007(5) 0.0053(5) -0.0008(5)
C14 0.0143(6) 0.0181(6) 0.0179(6) 0.0002(5) 0.0064(5) -0.0020(5)
C15 0.0148(6) 0.0187(6) 0.0165(6) 0.0006(5) 0.0024(5) -0.0020(5)
C16 0.0173(6) 0.0167(6) 0.0114(6) 0.0008(5) 0.0030(5) -0.0003(5)
C17 0.0158(6) 0.0109(5) 0.0113(6) -0.0007(4) 0.0050(5) 0.0000(4)
C18 0.0128(5) 0.0102(5) 0.0115(5) -0.0002(4) 0.0031(4) 0.0005(4)
C19 0.0145(6) 0.0366(9) 0.0207(7) 0.0016(6) 0.0013(5) -0.0042(6)
C20 0.0164(6) 0.0169(6) 0.0101(5) 0.0008(5) 0.0054(5) 0.0013(5)

loop_
_atom_type_symbol
_atom_type_description
_atom_type_scat_dispersion_real
_atom_type_scat_dispersion_imag
_atom_type_scat_source
C C 0.0033 0.0016 'International Tables Vol C Tables 4.2.6.8 and 6.1.1.4'
H H 0.0000 0.0000 'International Tables Vol C Tables 4.2.6.8 and 6.1.1.4'
N N 0.0061 0.0033 'International Tables Vol C Tables 4.2.6.8 and 6.1.1.4'
O O 0.0106 0.0060 'International Tables Vol C Tables 4.2.6.8 and 6.1.1.4'
Mo Mo -1.6832 0.6857 'International Tables Vol C Tables 4.2.6.8 and 6.1.1.4'

loop_
_geom_angle_atom_site_label_1
_geom_angle_atom_site_label_2
_geom_angle_atom_site_label_3
_geom_angle
O1 Mo1 O2 108.83(5)
O1 Mo1 O3 98.76(5)
O2 Mo1 O3 96.92(4)
O1 Mo1 O4 96.13(4)
O2 Mo1 O4 98.34(4)
O3 Mo1 O4 153.94(4)
O1 Mo1 N2 90.98(5)
O2 Mo1 N2 160.13(4)
O3 Mo1 N2 78.04(4)
O4 Mo1 N2 80.45(4)
O1 Mo1 N1 164.15(4)
O2 Mo1 N1 86.63(4)
O3 Mo1 N1 82.26(4)
O4 Mo1 N1 77.70(4)
N2 Mo1 N1 73.69(4)
N1 C1 C2 108.73(11)
N1 C1 H1B 109.9(11)
C2 C1 H1B 112.0(11)
N1 C1 H1A 108.2(11)
C2 C1 H1A 109.9(11)
H1B C1 H1A 108.0(15)
C1 N1 C12 113.00(11)
C1 N1 Mo1 111.91(8)
C12 N1 Mo1 112.19(8)
C1 N1 H1N 108.1(13)
C12 N1 H1N 108.4(13)
Mo1 N1 H1N 102.6(13)
C2 N2 C3 112.27(10)
C2 N2 Mo1 112.25(8)
C3 N2 Mo1 112.25(8)
C2 N2 H2N 107.4(13)
C3 N2 H2N 107.9(13)
Mo1 N2 H2N 104.3(13)
N2 C2 C1 109.09(10)
N2 C2 H2A 109.9
C1 C2 H2A 109.9
N2 C2 H2B 109.9
C1 C2 H2B 109.9
H2A C2 H2B 108.3
C5 O3 Mo1 132.44(8)
N2 C3 C4 113.42(11)
N2 C3 H3A 107.0(10)
C4 C3 H3A 109.9(10)
N2 C3 H3B 108.9(11)
C4 C3 H3B 109.3(11)
H3A C3 H3B 108.2(15)
C18 O4 Mo1 135.61(8)
C5 C4 C9 118.69(12)
C5 C4 C3 123.61(12)
C9 C4 C3 117.66(12)
O3 C5 C4 123.10(11)
O3 C5 C6 116.45(11)
C4 C5 C6 120.43(12)
C7 C6 C5 118.67(12)
C7 C6 C10 121.51(12)
C5 C6 C10 119.81(12)
C6 C7 C8 122.19(13)
C6 C7 H7 119.7(12)
C8 C7 H7 118.1(12)
C9 C8 C7 118.09(12)
C9 C8 C11 121.01(13)
C7 C8 C11 120.90(13)
C8 C9 C4 121.91(13)
C8 C9 H9 120.2(11)
C4 C9 H9 117.9(11)
C6 C10 H10A 109.5
C6 C10 H10B 109.5
H10A C10 H10B 109.5
C6 C10 H10C 109.5
H10A C10 H10C 109.5
H10B C10 H10C 109.5
C8 C11 H11A 109.5
C8 C11 H11B 109.5
H11A C11 H11B 109.5
C8 C11 H11C 109.5
H11A C11 H11C 109.5
H11B C11 H11C 109.5
N1 C12 C13 112.74(11)
N1 C12 H12B 107.5(10)
C13 C12 H12B 109.9(10)
N1 C12 H12A 109.7(11)
C13 C12 H12A 109.2(11)
H12B C12 H12A 107.7(15)
C18 C13 C14 118.84(12)
C18 C13 C12 123.17(11)
C14 C13 C12 117.99(12)
C15 C14 C13 122.27(12)
C15 C14 H14 121.0(11)
C13 C14 H14 116.7(11)
C14 C15 C16 117.48(12)
C14 C15 C19 121.20(13)
C16 C15 C19 121.31(13)
C17 C16 C15 122.28(12)
C17 C16 H16 118.4(10)
C15 C16 H16 119.3(10)
C16 C17 C18 119.00(12)
C16 C17 C20 121.93(12)
C18 C17 C20 119.06(11)
O4 C18 C13 123.92(11)
O4 C18 C17 116.15(11)
C13 C18 C17 119.92(11)
C15 C19 H19A 109.5
C15 C19 H19B 109.5
H19A C19 H19B 109.5
C15 C19 H19C 109.5
H19A C19 H19C 109.5
H19B C19 H19C 109.5
C17 C20 H20A 109.5
C17 C20 H20B 109.5
H20A C20 H20B 109.5
C17 C20 H20C 109.5
H20A C20 H20C 109.5
H20B C20 H20C 109.5

loop_
_geom_bond_atom_site_label_1
_geom_bond_atom_site_label_2
_geom_bond_distance
Mo1 O1 1.7055(10)
Mo1 O2 1.7248(10)
Mo1 O3 1.9460(10)
Mo1 O4 1.9546(9)
Mo1 N2 2.3077(11)
Mo1 N1 2.3501(11)
C1 N1 1.4818(17)
C1 C2 1.5131(19)
C1 H1B 0.942(18)
C1 H1A 0.945(18)
N1 C12 1.4832(17)
N1 H1N 0.843(19)
N2 C2 1.4799(16)
N2 C3 1.4811(17)
N2 H2N 0.85(2)
C2 H2A 0.9900
C2 H2B 0.9900
O3 C5 1.3622(15)
C3 C4 1.5084(18)
C3 H3A 0.988(17)
C3 H3B 0.989(19)
O4 C18 1.3590(15)
C4 C5 1.3995(18)
C4 C9 1.4023(18)
C5 C6 1.4095(18)
C6 C7 1.3870(18)
C6 C10 1.5027(19)
C7 C8 1.395(2)
C7 H7 0.928(19)
C8 C9 1.386(2)
C8 C11 1.5085(19)
C9 H9 0.986(19)
C10 H10A 0.9800
C10 H10B 0.9800
C10 H10C 0.9800
C11 H11A 0.9800
C11 H11B 0.9800
C11 H11C 0.9800
C12 C13 1.5115(18)
C12 H12B 0.949(19)
C12 H12A 0.926(18)
C13 C18 1.4007(17)
C13 C14 1.4010(18)
C14 C15 1.3895(19)
C14 H14 0.952(18)
C15 C16 1.3968(19)
C15 C19 1.5103(19)
C16 C17 1.3894(18)
C16 H16 0.962(17)
C17 C18 1.4090(17)
C17 C20 1.5028(18)
C19 H19A 0.9800
C19 H19B 0.9800
C19 H19C 0.9800
C20 H20A 0.9800
C20 H20B 0.9800
C20 H20C 0.9800

loop_
_geom_hbond_atom_site_label_D
_geom_hbond_atom_site_label_H
_geom_hbond_atom_site_label_A
_geom_hbond_distance_DH
_geom_hbond_distance_HA
_geom_hbond_distance_DA
_geom_hbond_angle_DHA
_geom_hbond_site_symmetry_A
N2 H2N O2 0.85(2) 2.06(2) 2.8663(14) 157.5(18) 2_645

loop_
_geom_torsion_atom_site_label_1
_geom_torsion_atom_site_label_2
_geom_torsion_atom_site_label_3
_geom_torsion_atom_site_label_4
_geom_torsion
C2 C1 N1 C12 167.64(10)
C2 C1 N1 Mo1 39.84(12)
O1 Mo1 N1 C1 2.2(2)
O2 Mo1 N1 C1 169.93(9)
O3 Mo1 N1 C1 -92.61(9)
O4 Mo1 N1 C1 70.63(9)
N2 Mo1 N1 C1 -12.88(8)
O1 Mo1 N1 C12 -126.01(16)
O2 Mo1 N1 C12 41.69(9)
O3 Mo1 N1 C12 139.15(9)
O4 Mo1 N1 C12 -57.61(8)
N2 Mo1 N1 C12 -141.11(9)
O1 Mo1 N2 C2 167.25(9)
O2 Mo1 N2 C2 -8.57(17)
O3 Mo1 N2 C2 68.50(8)
O4 Mo1 N2 C2 -96.70(9)
N1 Mo1 N2 C2 -16.83(8)
O1 Mo1 N2 C3 39.68(9)
O2 Mo1 N2 C3 -136.14(12)
O3 Mo1 N2 C3 -59.07(8)
O4 Mo1 N2 C3 135.73(9)
N1 Mo1 N2 C3 -144.40(9)
C3 N2 C2 C1 171.44(10)
Mo1 N2 C2 C1 43.88(12)
N1 C1 C2 N2 -55.24(13)
O1 Mo1 O3 C5 -42.75(12)
O2 Mo1 O3 C5 -153.10(11)
O4 Mo1 O3 C5 81.39(14)
N2 Mo1 O3 C5 46.40(11)
N1 Mo1 O3 C5 121.28(11)
C2 N2 C3 C4 -66.83(14)
Mo1 N2 C3 C4 60.73(12)
O1 Mo1 O4 C18 -158.43(12)
O2 Mo1 O4 C18 -48.32(12)
O3 Mo1 O4 C18 76.93(15)
N2 Mo1 O4 C18 111.60(12)
N1 Mo1 O4 C18 36.36(11)
N2 C3 C4 C5 -28.78(18)
N2 C3 C4 C9 153.64(12)
Mo1 O3 C5 C4 -28.67(18)
Mo1 O3 C5 C6 152.95(9)
C9 C4 C5 O3 -176.71(12)
C3 C4 C5 O3 5.7(2)
C9 C4 C5 C6 1.61(19)
C3 C4 C5 C6 -175.94(12)
O3 C5 C6 C7 177.34(11)
C4 C5 C6 C7 -1.09(19)
O3 C5 C6 C10 -3.14(17)
C4 C5 C6 C10 178.43(12)
C5 C6 C7 C8 0.1(2)
C10 C6 C7 C8 -179.40(13)
C6 C7 C8 C9 0.3(2)
C6 C7 C8 C11 179.53(13)
C7 C8 C9 C4 0.3(2)
C11 C8 C9 C4 -178.98(13)
C5 C4 C9 C8 -1.2(2)
C3 C4 C9 C8 176.50(13)
C1 N1 C12 C13 -64.85(14)
Mo1 N1 C12 C13 62.81(12)
N1 C12 C13 C18 -27.92(18)
N1 C12 C13 C14 151.67(12)
C18 C13 C14 C15 0.2(2)
C12 C13 C14 C15 -179.38(13)
C13 C14 C15 C16 2.7(2)
C13 C14 C15 C19 -178.63(14)
C14 C15 C16 C17 -1.9(2)
C19 C15 C16 C17 179.47(13)
C15 C16 C17 C18 -1.9(2)
C15 C16 C17 C20 176.97(13)
Mo1 O4 C18 C13 -13.10(19)
Mo1 O4 C18 C17 167.65(9)
C14 C13 C18 O4 176.68(12)
C12 C13 C18 O4 -3.7(2)
C14 C13 C18 C17 -4.09(19)
C12 C13 C18 C17 175.49(12)
C16 C17 C18 O4 -175.82(11)
C20 C17 C18 O4 5.32(17)
C16 C17 C18 C13 4.89(19)
C20 C17 C18 C13 -173.97(12)
